data_4105982
loop_
_publ_author_name
'Wen-Xiong Zhang'
'Zitao Wang'
'Masayoshi Nishiura'
'Zhenfeng Xi'
'Zhaomin Hou'

_publ_section_title
;
 Ln4(CH2)4 Cubane-Type Rare-Earth Methylidene Complexes Consisting of
 "(C5Me4SiMe3)LnCH2" Units (Ln = Tm, Lu)
;
_journal_name_full 'Journal of the American Chemical Society'
_journal_page_first 5712
_journal_page_last 5715
_journal_paper_doi 10.1021/ja200540b
_journal_volume 133
_journal_year 2011
_chemical_formula_sum 'C53 H83 O Si3 Tm3'
_chemical_formula_weight 1327.25
_chemical_name_systematic
; 
 ? 
;
_space_group_IT_number 14
_symmetry_cell_setting monoclinic
_symmetry_space_group_name_Hall '-P 2ybc'
_symmetry_space_group_name_H-M 'P 1 21/c 1'
_atom_sites_solution_hydrogens geom
_atom_sites_solution_primary direct
_atom_sites_solution_secondary difmap
_audit_creation_method SHELXL-97
_cell_angle_alpha 90.00
_cell_angle_beta 91.046(2)
_cell_angle_gamma 90.00
_cell_formula_units_Z 4
_cell_length_a 21.091(3)
_cell_length_b 13.0175(17)
_cell_length_c 19.404(3)
_cell_measurement_reflns_used 250
_cell_measurement_temperature 173(2)
_cell_measurement_theta_max 25
_cell_measurement_theta_min 2
_cell_volume 5326.5(13)
_computing_structure_refinement 'SHELXL-97 (Sheldrick, 1997)'
_computing_structure_solution 'SHELXS-97 (Sheldrick, 1990)'
_diffrn_ambient_temperature 173(2)
_diffrn_measured_fraction_theta_full 0.997
_diffrn_measured_fraction_theta_max 0.997
_diffrn_radiation_monochromator graphite
_diffrn_radiation_source 'fine-focus sealed tube'
_diffrn_radiation_type MoK\a
_diffrn_radiation_wavelength 0.71073
_diffrn_reflns_av_R_equivalents 0.0443
_diffrn_reflns_av_sigmaI/netI 0.0498
_diffrn_reflns_limit_h_max 23
_diffrn_reflns_limit_h_min -25
_diffrn_reflns_limit_k_max 15
_diffrn_reflns_limit_k_min -15
_diffrn_reflns_limit_l_max 18
_diffrn_reflns_limit_l_min -23
_diffrn_reflns_number 26522
_diffrn_reflns_theta_full 25.03
_diffrn_reflns_theta_max 25.03
_diffrn_reflns_theta_min 1.84
_exptl_absorpt_coefficient_mu 5.056
_exptl_absorpt_correction_T_max 0.4313
_exptl_absorpt_correction_T_min 0.3123
_exptl_absorpt_correction_type multi-scan
_exptl_absorpt_process_details SADABS
_exptl_crystal_density_diffrn 1.655
_exptl_crystal_F_000 2632
_exptl_crystal_size_max 0.30
_exptl_crystal_size_mid 0.20
_exptl_crystal_size_min 0.20
_refine_diff_density_max 1.678
_refine_diff_density_min -1.135
_refine_diff_density_rms 0.150
_refine_ls_extinction_method none
_refine_ls_goodness_of_fit_ref 0.985
_refine_ls_hydrogen_treatment none
_refine_ls_matrix_type full
_refine_ls_number_parameters 541
_refine_ls_number_reflns 9393
_refine_ls_number_restraints 0
_refine_ls_restrained_S_all 0.985
_refine_ls_R_factor_all 0.0439
_refine_ls_R_factor_gt 0.0340
_refine_ls_shift/su_max 0.002
_refine_ls_shift/su_mean 0.000
_refine_ls_structure_factor_coef Fsqd
_refine_ls_weighting_details 'calc w=1/[\s^2^(Fo^2^)+(0.0365P)^2^+0.0000P] where P=(Fo^2^+2Fc^2^)/3'
_refine_ls_weighting_scheme calc
_refine_ls_wR_factor_gt 0.0722
_refine_ls_wR_factor_ref 0.0756
_reflns_number_gt 7870
_reflns_number_total 9393
_reflns_threshold_expression >2sigma(I)
_cod_data_source_file ja200540b_si_007.cif
_cod_data_source_block wzt8112
_cod_original_cell_volume 5326.6(12)
_cod_database_code 4105982

loop_
_symmetry_equiv_pos_as_xyz
'x, y, z'
'-x, y+1/2, -z+1/2'
'-x, -y, -z'
'x, -y-1/2, z-1/2'

loop_
_atom_site_label
_atom_site_type_symbol
_atom_site_fract_x
_atom_site_fract_y
_atom_site_fract_z
_atom_site_U_iso_or_equiv
_atom_site_adp_type
_atom_site_occupancy
_atom_site_symmetry_multiplicity
_atom_site_calc_flag
_atom_site_refinement_flags
Tm1 Tm 0.667705(12) 0.102288(17) 0.695751(12) 0.01936(7) Uani 1 1 d .
Tm2 Tm 0.829639(12) 0.114996(17) 0.670859(12) 0.02159(7) Uani 1 1 d .
Tm3 Tm 0.742905(12) -0.073045(17) 0.594963(12) 0.01972(7) Uani 1 1 d .
Si1 Si 0.61553(9) 0.20245(13) 0.88439(8) 0.0315(4) Uani 1 1 d .
Si2 Si 0.94937(9) 0.28044(12) 0.55074(8) 0.0297(4) Uani 1 1 d .
Si3 Si 0.70029(9) -0.37477(11) 0.59802(9) 0.0289(4) Uani 1 1 d .
O1 O 0.75859(19) 0.0554(3) 0.74306(18) 0.0236(9) Uani 1 1 d .
C1 C 0.6590(3) 0.0600(4) 0.5712(3) 0.0280(14) Uani 1 1 d .
C2 C 0.7416(3) 0.2429(4) 0.6588(3) 0.0266(13) Uani 1 1 d .
C3 C 0.8106(3) 0.0707(4) 0.5495(3) 0.0283(13) Uani 1 1 d .
C4 C 0.6744(3) -0.0920(4) 0.7024(3) 0.0235(13) Uani 1 1 d .
C5 C 0.7040(3) -0.1030(4) 0.7682(3) 0.0250(13) Uani 1 1 d .
C6 C 0.6795(3) -0.1685(4) 0.8181(3) 0.0329(15) Uani 1 1 d .
H12 H 0.7007 -0.1753 0.8615 0.040 Uiso 1 1 d R
C7 C 0.6246(3) -0.2237(4) 0.8044(3) 0.0354(16) Uani 1 1 d .
H13 H 0.6084 -0.2686 0.8385 0.042 Uiso 1 1 d R
C8 C 0.5931(3) -0.2137(4) 0.7418(3) 0.0311(14) Uani 1 1 d .
H14 H 0.5551 -0.2508 0.7325 0.037 Uiso 1 1 d R
C9 C 0.6181(3) -0.1487(4) 0.6925(3) 0.0268(13) Uani 1 1 d .
H15 H 0.5960 -0.1420 0.6497 0.032 Uiso 1 1 d R
C10 C 0.8359(3) -0.0779(4) 0.6806(3) 0.0222(12) Uani 1 1 d .
C11 C 0.8208(3) -0.1001(4) 0.7492(3) 0.0247(13) Uani 1 1 d .
C12 C 0.8536(3) -0.1731(4) 0.7876(3) 0.0352(15) Uani 1 1 d .
H6 H 0.8412 -0.1880 0.8334 0.042 Uiso 1 1 d R
C13 C 0.9048(3) -0.2247(5) 0.7590(4) 0.0429(17) Uani 1 1 d .
H7 H 0.9272 -0.2753 0.7850 0.051 Uiso 1 1 d R
C14 C 0.9223(3) -0.2018(5) 0.6932(3) 0.0378(16) Uani 1 1 d .
H8 H 0.9581 -0.2346 0.6739 0.045 Uiso 1 1 d R
C15 C 0.8880(3) -0.1313(4) 0.6552(3) 0.0293(14) Uani 1 1 d .
H9 H 0.9005 -0.1182 0.6092 0.035 Uiso 1 1 d R
C16 C 0.7646(3) -0.0418(4) 0.7806(3) 0.0257(13) Uani 1 1 d .
C17 C 0.7769(3) -0.0132(4) 0.8565(3) 0.0325(15) Uani 1 1 d .
H17A H 0.7407 0.0257 0.8737 0.049 Uiso 1 1 d R
H17B H 0.7824 -0.0760 0.8838 0.049 Uiso 1 1 d R
H17C H 0.8153 0.0288 0.8603 0.049 Uiso 1 1 d R
C18 C 0.5968(3) 0.1830(4) 0.7915(3) 0.0237(13) Uani 1 1 d .
C19 C 0.5584(3) 0.1034(4) 0.7597(3) 0.0234(13) Uani 1 1 d .
C20 C 0.5425(3) 0.1317(4) 0.6919(3) 0.0276(13) Uani 1 1 d .
C21 C 0.5687(3) 0.2308(4) 0.6792(3) 0.0258(13) Uani 1 1 d .
C22 C 0.6015(3) 0.2621(4) 0.7399(3) 0.0215(12) Uani 1 1 d .
C23 C 0.5322(3) 0.0094(4) 0.7946(3) 0.0359(16) Uani 1 1 d .
H38A H 0.5130 -0.0362 0.7599 0.054 Uiso 1 1 d R
H38B H 0.5666 -0.0269 0.8190 0.054 Uiso 1 1 d R
H38C H 0.5000 0.0302 0.8276 0.054 Uiso 1 1 d R
C24 C 0.5003(3) 0.0729(5) 0.6422(4) 0.0406(17) Uani 1 1 d .
H37A H 0.4562 0.0778 0.6569 0.061 Uiso 1 1 d R
H37B H 0.5040 0.1020 0.5959 0.061 Uiso 1 1 d R
H37C H 0.5133 0.0006 0.6416 0.061 Uiso 1 1 d R
C25 C 0.5584(3) 0.2945(4) 0.6151(3) 0.0346(15) Uani 1 1 d .
H36A H 0.5959 0.3369 0.6073 0.052 Uiso 1 1 d R
H36B H 0.5512 0.2490 0.5755 0.052 Uiso 1 1 d R
H36C H 0.5213 0.3388 0.6209 0.052 Uiso 1 1 d R
C26 C 0.6301(3) 0.3675(4) 0.7509(3) 0.0355(16) Uani 1 1 d .
H35A H 0.5979 0.4139 0.7693 0.053 Uiso 1 1 d R
H35B H 0.6658 0.3626 0.7837 0.053 Uiso 1 1 d R
H35C H 0.6450 0.3944 0.7069 0.053 Uiso 1 1 d R
C27 C 0.5614(3) 0.3058(5) 0.9152(3) 0.0463(18) Uani 1 1 d .
H41A H 0.5173 0.2824 0.9110 0.069 Uiso 1 1 d R
H41B H 0.5714 0.3215 0.9636 0.069 Uiso 1 1 d R
H41C H 0.5669 0.3678 0.8873 0.069 Uiso 1 1 d R
C28 C 0.5993(4) 0.0845(5) 0.9368(3) 0.054(2) Uani 1 1 d .
H39A H 0.6198 0.0251 0.9157 0.081 Uiso 1 1 d R
H39B H 0.6162 0.0941 0.9838 0.081 Uiso 1 1 d R
H39C H 0.5535 0.0728 0.9383 0.081 Uiso 1 1 d R
C29 C 0.6993(3) 0.2438(5) 0.9004(4) 0.0488(19) Uani 1 1 d .
H40A H 0.7051 0.3136 0.8828 0.073 Uiso 1 1 d R
H40B H 0.7088 0.2426 0.9500 0.073 Uiso 1 1 d R
H40C H 0.7280 0.1968 0.8767 0.073 Uiso 1 1 d R
C30 C 0.9294(3) 0.2274(4) 0.6377(3) 0.0262(13) Uani 1 1 d .
C31 C 0.9536(3) 0.1363(4) 0.6705(3) 0.0277(13) Uani 1 1 d .
C32 C 0.9362(3) 0.1390(4) 0.7411(3) 0.0317(14) Uani 1 1 d .
C33 C 0.9015(3) 0.2307(4) 0.7527(3) 0.0278(13) Uani 1 1 d .
C34 C 0.8988(3) 0.2861(4) 0.6903(3) 0.0268(13) Uani 1 1 d .
C35 C 0.9964(3) 0.0568(5) 0.6397(3) 0.0381(16) Uani 1 1 d .
H26A H 0.9986 -0.0033 0.6700 0.057 Uiso 1 1 d R
H26B H 0.9794 0.0363 0.5944 0.057 Uiso 1 1 d R
H26C H 1.0389 0.0858 0.6346 0.057 Uiso 1 1 d R
C36 C 0.9562(3) 0.0619(5) 0.7958(3) 0.0421(17) Uani 1 1 d .
H25A H 0.9273 0.0663 0.8347 0.063 Uiso 1 1 d R
H25B H 0.9546 -0.0075 0.7763 0.063 Uiso 1 1 d R
H25C H 0.9995 0.0772 0.8117 0.063 Uiso 1 1 d R
C37 C 0.8765(3) 0.2678(5) 0.8207(3) 0.0419(17) Uani 1 1 d .
H24A H 0.8348 0.2997 0.8132 0.063 Uiso 1 1 d R
H24B H 0.8724 0.2093 0.8522 0.063 Uiso 1 1 d R
H24C H 0.9059 0.3182 0.8409 0.063 Uiso 1 1 d R
C38 C 0.8733(3) 0.3947(4) 0.6843(3) 0.0341(15) Uani 1 1 d .
H23A H 0.9078 0.4437 0.6928 0.051 Uiso 1 1 d R
H23B H 0.8554 0.4055 0.6379 0.051 Uiso 1 1 d R
H23C H 0.8402 0.4051 0.7184 0.051 Uiso 1 1 d R
C39 C 0.9769(3) 0.1794(5) 0.4895(3) 0.0386(16) Uani 1 1 d .
H27A H 1.0143 0.1447 0.5091 0.058 Uiso 1 1 d R
H27B H 0.9429 0.1291 0.4817 0.058 Uiso 1 1 d R
H27C H 0.9879 0.2114 0.4456 0.058 Uiso 1 1 d R
C40 C 1.0146(4) 0.3757(5) 0.5622(3) 0.0435(18) Uani 1 1 d .
H28A H 1.0505 0.3433 0.5865 0.065 Uiso 1 1 d R
H28B H 1.0283 0.3997 0.5169 0.065 Uiso 1 1 d R
H28C H 0.9995 0.4342 0.5891 0.065 Uiso 1 1 d R
C41 C 0.8809(4) 0.3462(6) 0.5072(3) 0.053(2) Uani 1 1 d .
H29A H 0.8951 0.3791 0.4648 0.080 Uiso 1 1 d R
H29B H 0.8478 0.2957 0.4960 0.080 Uiso 1 1 d R
H29C H 0.8637 0.3985 0.5381 0.080 Uiso 1 1 d R
C42 C 0.7218(3) -0.2589(4) 0.5462(3) 0.0241(13) Uani 1 1 d .
C43 C 0.6817(3) -0.1916(4) 0.5047(3) 0.0238(13) Uani 1 1 d .
C44 C 0.7213(3) -0.1320(4) 0.4626(3) 0.0285(14) Uani 1 1 d .
C45 C 0.7848(3) -0.1610(4) 0.4754(3) 0.0319(15) Uani 1 1 d .
C46 C 0.7857(3) -0.2382(4) 0.5259(3) 0.0296(14) Uani 1 1 d .
C47 C 0.6106(3) -0.1901(4) 0.5002(3) 0.0349(15) Uani 1 1 d .
H47A H 0.5958 -0.2434 0.4681 0.052 Uiso 1 1 d R
H47B H 0.5933 -0.2032 0.5459 0.052 Uiso 1 1 d R
H47C H 0.5962 -0.1227 0.4837 0.052 Uiso 1 1 d R
C48 C 0.6998(4) -0.0578(5) 0.4069(3) 0.0434(18) Uani 1 1 d .
H48A H 0.6994 -0.0927 0.3622 0.065 Uiso 1 1 d R
H48B H 0.6571 -0.0331 0.4169 0.065 Uiso 1 1 d R
H48C H 0.7291 0.0007 0.4057 0.065 Uiso 1 1 d R
C49 C 0.8413(3) -0.1234(5) 0.4359(3) 0.0451(19) Uani 1 1 d .
H49A H 0.8720 -0.0915 0.4679 0.068 Uiso 1 1 d R
H49B H 0.8614 -0.1815 0.4128 0.068 Uiso 1 1 d R
H49C H 0.8274 -0.0727 0.4015 0.068 Uiso 1 1 d R
C50 C 0.8428(3) -0.3028(4) 0.5442(3) 0.0396(16) Uani 1 1 d .
H50A H 0.8814 -0.2622 0.5383 0.059 Uiso 1 1 d R
H50B H 0.8403 -0.3253 0.5923 0.059 Uiso 1 1 d R
H50C H 0.8439 -0.3631 0.5140 0.059 Uiso 1 1 d R
C51 C 0.6126(3) -0.3973(4) 0.6014(4) 0.0395(17) Uani 1 1 d .
H51A H 0.5951 -0.4030 0.5543 0.059 Uiso 1 1 d R
H51B H 0.6044 -0.4611 0.6265 0.059 Uiso 1 1 d R
H51C H 0.5924 -0.3397 0.6249 0.059 Uiso 1 1 d R
C52 C 0.7348(3) -0.3699(5) 0.6875(3) 0.0415(17) Uani 1 1 d .
H52A H 0.7153 -0.3136 0.7130 0.062 Uiso 1 1 d R
H52B H 0.7265 -0.4351 0.7110 0.062 Uiso 1 1 d R
H52C H 0.7807 -0.3586 0.6854 0.062 Uiso 1 1 d R
C53 C 0.7339(4) -0.4909(4) 0.5545(3) 0.0436(18) Uani 1 1 d .
H53A H 0.7802 -0.4849 0.5530 0.065 Uiso 1 1 d R
H53B H 0.7225 -0.5527 0.5803 0.065 Uiso 1 1 d R
H53C H 0.7165 -0.4957 0.5074 0.065 Uiso 1 1 d R
H1 H 0.7957 0.0600 0.5013 0.047 Uiso 1 1 d .
H2 H 0.8212 0.1474 0.5473 0.081 Uiso 1 1 d .
H3 H 0.8549 0.0567 0.5362 0.058 Uiso 1 1 d .
H4 H 0.7605 0.2691 0.6157 0.054 Uiso 1 1 d .
H5 H 0.7001 0.2613 0.6406 0.054 Uiso 1 1 d .
H10 H 0.7518 0.2888 0.6973 0.060 Uiso 1 1 d .
H11 H 0.6499 0.1342 0.5647 0.058 Uiso 1 1 d .
H18 H 0.6768 0.0532 0.5260 0.069 Uiso 1 1 d .
H19 H 0.6161 0.0316 0.5628 0.094 Uiso 1 1 d .

loop_
_atom_site_aniso_label
_atom_site_aniso_U_11
_atom_site_aniso_U_22
_atom_site_aniso_U_33
_atom_site_aniso_U_23
_atom_site_aniso_U_13
_atom_site_aniso_U_12
Tm1 0.02034(15) 0.01866(12) 0.01912(13) -0.00015(9) 0.00139(10) 0.00119(10)
Tm2 0.01974(15) 0.02313(13) 0.02189(14) -0.00120(10) -0.00037(10) -0.00179(10)
Tm3 0.02105(15) 0.01946(13) 0.01867(13) -0.00045(9) 0.00132(10) -0.00011(10)
Si1 0.0342(11) 0.0374(9) 0.0229(9) -0.0029(7) -0.0001(7) 0.0118(8)
Si2 0.0317(11) 0.0327(9) 0.0248(9) 0.0014(7) 0.0035(7) -0.0031(8)
Si3 0.0368(11) 0.0215(8) 0.0285(9) 0.0002(7) 0.0040(8) -0.0011(7)
O1 0.026(2) 0.0218(19) 0.023(2) 0.0052(16) -0.0010(17) -0.0016(17)
C1 0.030(4) 0.034(3) 0.020(3) -0.001(2) -0.001(3) 0.005(3)
C2 0.019(3) 0.030(3) 0.031(3) 0.002(3) 0.001(3) 0.002(3)
C3 0.027(4) 0.037(3) 0.021(3) -0.001(2) 0.001(3) -0.007(3)
C4 0.024(3) 0.022(3) 0.025(3) -0.002(2) 0.005(2) 0.003(2)
C5 0.032(4) 0.022(3) 0.021(3) -0.001(2) 0.005(3) 0.010(3)
C6 0.046(4) 0.029(3) 0.025(3) 0.005(3) 0.006(3) 0.008(3)
C7 0.041(4) 0.029(3) 0.037(4) 0.008(3) 0.021(3) -0.004(3)
C8 0.029(4) 0.024(3) 0.040(4) -0.004(3) 0.012(3) -0.006(3)
C9 0.030(4) 0.025(3) 0.025(3) -0.002(2) 0.004(3) 0.005(3)
C10 0.020(3) 0.022(3) 0.025(3) 0.003(2) 0.001(2) 0.003(2)
C11 0.019(3) 0.026(3) 0.029(3) -0.002(2) -0.001(2) 0.000(2)
C12 0.037(4) 0.039(4) 0.029(4) 0.012(3) 0.002(3) 0.009(3)
C13 0.038(4) 0.041(4) 0.050(4) 0.009(3) -0.003(3) 0.018(3)
C14 0.033(4) 0.037(4) 0.043(4) -0.002(3) 0.006(3) 0.013(3)
C15 0.036(4) 0.030(3) 0.022(3) -0.005(2) 0.000(3) 0.002(3)
C16 0.036(4) 0.025(3) 0.017(3) 0.007(2) 0.000(3) 0.007(3)
C17 0.039(4) 0.033(3) 0.025(3) 0.001(3) -0.005(3) 0.001(3)
C18 0.023(3) 0.026(3) 0.022(3) 0.000(2) 0.004(2) 0.006(2)
C19 0.019(3) 0.023(3) 0.028(3) -0.002(2) 0.007(2) 0.003(2)
C20 0.020(3) 0.029(3) 0.034(3) -0.009(3) -0.004(3) 0.005(3)
C21 0.031(4) 0.031(3) 0.015(3) -0.001(2) 0.004(2) 0.008(3)
C22 0.019(3) 0.022(3) 0.023(3) 0.001(2) 0.004(2) 0.003(2)
C23 0.036(4) 0.029(3) 0.043(4) -0.003(3) 0.015(3) -0.003(3)
C24 0.026(4) 0.038(4) 0.058(5) -0.010(3) -0.004(3) 0.002(3)
C25 0.047(4) 0.034(3) 0.023(3) -0.002(3) 0.002(3) 0.012(3)
C26 0.050(5) 0.023(3) 0.034(4) -0.007(3) 0.005(3) 0.003(3)
C27 0.044(5) 0.062(4) 0.033(4) -0.010(3) 0.003(3) 0.020(4)
C28 0.069(6) 0.060(5) 0.033(4) 0.010(3) 0.001(4) 0.019(4)
C29 0.046(5) 0.048(4) 0.052(5) -0.012(3) -0.013(4) 0.008(4)
C30 0.033(4) 0.027(3) 0.019(3) 0.002(2) 0.000(3) -0.010(3)
C31 0.012(3) 0.035(3) 0.036(4) 0.001(3) -0.002(2) -0.010(3)
C32 0.030(4) 0.034(3) 0.031(4) 0.004(3) -0.006(3) -0.010(3)
C33 0.023(3) 0.037(3) 0.024(3) -0.006(3) -0.002(2) -0.007(3)
C34 0.026(4) 0.027(3) 0.027(3) -0.002(2) 0.000(3) -0.008(3)
C35 0.025(4) 0.042(4) 0.047(4) 0.005(3) 0.002(3) -0.005(3)
C36 0.035(4) 0.049(4) 0.042(4) 0.011(3) -0.011(3) -0.004(3)
C37 0.049(5) 0.050(4) 0.026(4) -0.005(3) -0.001(3) -0.009(3)
C38 0.039(4) 0.028(3) 0.035(4) -0.003(3) 0.007(3) -0.009(3)
C39 0.043(5) 0.048(4) 0.025(3) -0.009(3) 0.008(3) 0.001(3)
C40 0.053(5) 0.043(4) 0.035(4) -0.001(3) 0.008(3) -0.012(3)
C41 0.058(6) 0.073(5) 0.029(4) 0.011(3) 0.006(4) 0.012(4)
C42 0.027(4) 0.017(3) 0.028(3) -0.002(2) 0.005(3) -0.002(2)
C43 0.029(4) 0.024(3) 0.019(3) -0.007(2) -0.002(2) -0.003(3)
C44 0.046(4) 0.023(3) 0.017(3) -0.005(2) 0.004(3) -0.004(3)
C45 0.038(4) 0.030(3) 0.028(3) -0.013(3) 0.013(3) -0.005(3)
C46 0.036(4) 0.023(3) 0.030(3) -0.007(2) 0.004(3) -0.005(3)
C47 0.031(4) 0.035(3) 0.039(4) -0.002(3) -0.008(3) -0.001(3)
C48 0.067(6) 0.037(4) 0.026(4) -0.003(3) -0.010(3) -0.009(3)
C49 0.047(5) 0.047(4) 0.043(4) -0.012(3) 0.024(3) -0.012(3)
C50 0.028(4) 0.031(3) 0.060(5) -0.009(3) 0.003(3) 0.002(3)
C51 0.036(4) 0.032(3) 0.051(4) -0.002(3) 0.010(3) -0.004(3)
C52 0.047(5) 0.039(4) 0.038(4) -0.001(3) 0.000(3) 0.006(3)
C53 0.054(5) 0.032(3) 0.045(4) -0.002(3) 0.005(4) 0.004(3)

loop_
_atom_type_symbol
_atom_type_description
_atom_type_scat_dispersion_real
_atom_type_scat_dispersion_imag
_atom_type_scat_source
C C 0.0033 0.0016 'International Tables Vol C Tables 4.2.6.8 and 6.1.1.4'
H H 0.0000 0.0000 'International Tables Vol C Tables 4.2.6.8 and 6.1.1.4'
O O 0.0106 0.0060 'International Tables Vol C Tables 4.2.6.8 and 6.1.1.4'
Si Si 0.0817 0.0704 'International Tables Vol C Tables 4.2.6.8 and 6.1.1.4'
Tm Tm -0.3139 5.2483 'International Tables Vol C Tables 4.2.6.8 and 6.1.1.4'

loop_
_geom_angle_atom_site_label_1
_geom_angle_atom_site_label_2
_geom_angle_atom_site_label_3
_geom_angle
O1 Tm1 C1 113.18(17)
O1 Tm1 C2 77.36(16)
C1 Tm1 C2 85.33(19)
O1 Tm1 C4 69.75(16)
C1 Tm1 C4 80.32(18)
C2 Tm1 C4 134.85(18)
O1 Tm1 C18 108.62(16)
C1 Tm1 C18 138.15(19)
C2 Tm1 C18 105.93(17)
C4 Tm1 C18 113.27(17)
O1 Tm1 C19 124.64(16)
C1 Tm1 C19 114.18(19)
C2 Tm1 C19 132.92(17)
C4 Tm1 C19 91.74(17)
C18 Tm1 C19 31.90(17)
O1 Tm1 C22 122.86(15)
C1 Tm1 C22 117.24(18)
C2 Tm1 C22 81.60(17)
C4 Tm1 C22 142.56(17)
C18 Tm1 C22 31.67(15)
C19 Tm1 C22 51.32(16)
O1 Tm1 C20 155.14(16)
C1 Tm1 C20 87.07(19)
C2 Tm1 C20 120.35(18)
C4 Tm1 C20 101.48(18)
C18 Tm1 C20 52.15(18)
C19 Tm1 C20 30.62(17)
C22 Tm1 C20 51.03(17)
O1 Tm1 C21 153.14(15)
C1 Tm1 C21 88.75(18)
C2 Tm1 C21 89.82(18)
C4 Tm1 C21 131.99(19)
C18 Tm1 C21 52.04(16)
C19 Tm1 C21 50.93(16)
C22 Tm1 C21 30.69(16)
C20 Tm1 C21 30.89(17)
O1 Tm1 Tm3 69.07(9)
C1 Tm1 Tm3 47.24(13)
C2 Tm1 Tm3 91.51(13)
C4 Tm1 Tm3 48.44(12)
C18 Tm1 Tm3 161.65(12)
C19 Tm1 Tm3 133.80(11)
C22 Tm1 Tm3 163.85(11)
C20 Tm1 Tm3 123.34(12)
C21 Tm1 Tm3 135.63(11)
O1 Tm1 Tm2 38.38(9)
C1 Tm1 Tm2 86.00(15)
C2 Tm1 Tm2 46.20(13)
C4 Tm1 Tm2 90.02(13)
C18 Tm1 Tm2 130.97(13)
C19 Tm1 Tm2 159.76(13)
C22 Tm1 Tm2 122.21(12)
C20 Tm1 Tm2 165.38(13)
C21 Tm1 Tm2 135.97(12)
Tm3 Tm1 Tm2 58.827(8)
O1 Tm1 H5 99.8
C1 Tm1 H5 77.1
C2 Tm1 H5 22.4
C4 Tm1 H5 148.7
C18 Tm1 H5 98.0
C19 Tm1 H5 117.2
C22 Tm1 H5 68.2
C20 Tm1 H5 98.7
C21 Tm1 H5 69.0
Tm3 Tm1 H5 100.3
Tm2 Tm1 H5 67.2
O1 Tm2 C3 115.15(17)
O1 Tm2 C2 77.43(16)
C3 Tm2 C2 87.6(2)
O1 Tm2 C10 68.78(15)
C3 Tm2 C10 81.10(18)
C2 Tm2 C10 135.04(18)
O1 Tm2 C32 107.25(16)
C3 Tm2 C32 130.6(2)
C2 Tm2 C32 126.63(19)
C10 Tm2 C32 92.06(18)
O1 Tm2 C31 136.41(16)
C3 Tm2 C31 99.68(19)
C2 Tm2 C31 131.75(18)
C10 Tm2 C31 93.13(18)
C32 Tm2 C31 31.46(18)
O1 Tm2 C33 101.96(15)
C3 Tm2 C33 142.45(18)
C2 Tm2 C33 95.37(19)
C10 Tm2 C33 119.55(18)
C32 Tm2 C33 31.27(18)
C31 Tm2 C33 51.86(18)
O1 Tm2 C30 153.84(15)
C3 Tm2 C30 90.78(18)
C2 Tm2 C30 101.60(18)
C10 Tm2 C30 121.79(18)
C32 Tm2 C30 52.05(18)
C31 Tm2 C30 31.53(17)
C33 Tm2 C30 51.91(17)
O1 Tm2 C34 125.07(15)
C3 Tm2 C34 114.19(18)
C2 Tm2 C34 82.04(18)
C10 Tm2 C34 141.99(19)
C32 Tm2 C34 51.02(18)
C31 Tm2 C34 51.34(18)
C33 Tm2 C34 30.63(16)
C30 Tm2 C34 31.27(17)
O1 Tm2 Tm3 69.76(9)
C3 Tm2 Tm3 48.11(13)
C2 Tm2 Tm3 92.64(13)
C10 Tm2 Tm3 48.57(13)
C32 Tm2 Tm3 139.82(13)
C31 Tm2 Tm3 127.31(13)
C33 Tm2 Tm3 166.93(13)
C30 Tm2 Tm3 136.03(12)
C34 Tm2 Tm3 161.97(12)
O1 Tm2 Tm1 38.09(10)
C3 Tm2 Tm1 88.73(15)
C2 Tm2 Tm1 46.56(13)
C10 Tm2 Tm1 89.57(13)
C32 Tm2 Tm1 140.41(14)
C31 Tm2 Tm1 171.47(13)
C33 Tm2 Tm1 119.96(13)
C30 Tm2 Tm1 148.15(13)
C34 Tm2 Tm1 123.68(13)
Tm3 Tm2 Tm1 59.893(8)
O1 Tm2 H2 130.2
C3 Tm2 H2 24.2
C2 Tm2 H2 75.6
C10 Tm2 H2 104.4
C32 Tm2 H2 122.4
C31 Tm2 H2 91.9
C33 Tm2 H2 121.5
C30 Tm2 H2 73.1
C34 Tm2 H2 91.4
Tm3 Tm2 H2 70.6
Tm1 Tm2 H2 95.2
C1 Tm3 C3 79.9(2)
C1 Tm3 C10 131.88(17)
C3 Tm3 C10 79.21(18)
C1 Tm3 C4 79.09(18)
C3 Tm3 C4 133.24(17)
C10 Tm3 C4 84.59(18)
C1 Tm3 C42 117.01(19)
C3 Tm3 C42 130.46(17)
C10 Tm3 C42 109.54(17)
C4 Tm3 C42 96.30(17)
C1 Tm3 C43 86.98(18)
C3 Tm3 C43 118.18(17)
C10 Tm3 C43 140.90(17)
C4 Tm3 C43 101.89(18)
C42 Tm3 C43 31.91(17)
C1 Tm3 C46 134.39(18)
C3 Tm3 C46 102.75(18)
C10 Tm3 C46 92.48(18)
C4 Tm3 C46 121.65(17)
C42 Tm3 C46 31.24(17)
C43 Tm3 C46 51.09(18)
C1 Tm3 C44 85.18(18)
C3 Tm3 C44 87.98(17)
C10 Tm3 C44 136.45(18)
C4 Tm3 C44 130.87(19)
C42 Tm3 C44 51.33(16)
C43 Tm3 C44 30.49(17)
C46 Tm3 C44 49.91(18)
C1 Tm3 C45 111.64(19)
C3 Tm3 C45 79.68(17)
C10 Tm3 C45 106.55(19)
C4 Tm3 C45 147.07(17)
C42 Tm3 C45 50.84(17)
C43 Tm3 C45 50.22(18)
C46 Tm3 C45 29.87(17)
C44 Tm3 C45 29.91(19)
C1 Tm3 Tm2 87.37(14)
C3 Tm3 Tm2 46.34(13)
C10 Tm3 Tm2 47.88(11)
C4 Tm3 Tm2 91.35(13)
C42 Tm3 Tm2 155.40(13)
C43 Tm3 Tm2 164.34(12)
C46 Tm3 Tm2 127.62(14)
C44 Tm3 Tm2 134.30(12)
C45 Tm3 Tm2 119.35(13)
C1 Tm3 Tm1 46.48(12)
C3 Tm3 Tm1 88.64(13)
C10 Tm3 Tm1 90.17(12)
C4 Tm3 Tm1 47.60(11)
C42 Tm3 Tm1 137.97(12)
C43 Tm3 Tm1 122.78(13)
C46 Tm3 Tm1 168.60(12)
C44 Tm3 Tm1 131.30(13)
C45 Tm3 Tm1 157.21(14)
Tm2 Tm3 Tm1 61.279(11)
C1 Tm3 H18 22.1
C3 Tm3 H18 69.0
C10 Tm3 H18 140.6
C4 Tm3 H18 100.3
C42 Tm3 H18 108.7
C43 Tm3 H18 76.8
C46 Tm3 H18 116.3
C44 Tm3 H18 66.4
C45 Tm3 H18 90.4
Tm2 Tm3 H18 92.8
Tm1 Tm3 H18 67.1
C18 Si1 C29 112.6(3)
C18 Si1 C27 106.8(3)
C29 Si1 C27 108.7(3)
C18 Si1 C28 112.2(3)
C29 Si1 C28 109.1(3)
C27 Si1 C28 107.3(3)
C40 Si2 C41 108.2(3)
C40 Si2 C39 107.8(3)
C41 Si2 C39 106.3(3)
C40 Si2 C30 108.4(3)
C41 Si2 C30 113.0(3)
C39 Si2 C30 112.9(3)
C52 Si3 C42 112.1(3)
C52 Si3 C51 109.9(3)
C42 Si3 C51 113.2(3)
C52 Si3 C53 107.5(3)
C42 Si3 C53 108.0(3)
C51 Si3 C53 105.7(3)
C16 O1 Tm1 121.0(3)
C16 O1 Tm2 124.4(3)
Tm1 O1 Tm2 103.53(14)
Tm1 C1 Tm3 86.28(18)
Tm1 C1 H11 85.4
Tm3 C1 H11 146.0
Tm1 C1 H18 152.0
Tm3 C1 H18 79.5
H11 C1 H18 92.9
Tm1 C1 H19 107.2
Tm3 C1 H19 114.3
H11 C1 H19 99.7
H18 C1 H19 100.7
Tm2 C2 Tm1 87.24(17)
Tm2 C2 H4 89.9
Tm1 C2 H4 138.6
Tm2 C2 H5 149.8
Tm1 C2 H5 74.0
H4 C2 H5 89.0
Tm2 C2 H10 100.5
Tm1 C2 H10 110.8
H4 C2 H10 110.3
H5 C2 H10 108.2
Tm2 C3 Tm3 85.55(17)
Tm2 C3 H1 169.7
Tm3 C3 H1 93.2
Tm2 C3 H2 77.2
Tm3 C3 H2 149.7
H1 C3 H2 99.3
Tm2 C3 H3 98.8
Tm3 C3 H3 119.8
H1 C3 H3 90.7
H2 C3 H3 87.7
C9 C4 C5 115.2(5)
C9 C4 Tm1 118.0(4)
C5 C4 Tm1 99.8(3)
C9 C4 Tm3 115.1(4)
C5 C4 Tm3 119.7(4)
Tm1 C4 Tm3 83.96(16)
C6 C5 C4 121.6(6)
C6 C5 C16 122.0(5)
C4 C5 C16 116.4(5)
C7 C6 C5 120.2(6)
C7 C6 H12 119.9
C5 C6 H12 119.9
C8 C7 C6 120.4(5)
C8 C7 H13 119.8
C6 C7 H13 119.8
C7 C8 C9 118.8(6)
C7 C8 H14 120.6
C9 C8 H14 120.6
C8 C9 C4 123.7(6)
C8 C9 H15 118.1
C4 C9 H15 118.1
C15 C10 C11 115.2(5)
C15 C10 Tm2 120.6(4)
C11 C10 Tm2 105.3(3)
C15 C10 Tm3 112.5(4)
C11 C10 Tm3 115.9(4)
Tm2 C10 Tm3 83.55(16)
C12 C11 C10 122.1(5)
C12 C11 C16 120.3(5)
C10 C11 C16 117.6(5)
C11 C12 C13 119.9(6)
C11 C12 H6 120.0
C13 C12 H6 120.1
C14 C13 C12 119.4(6)
C14 C13 H7 120.3
C12 C13 H7 120.3
C13 C14 C15 119.8(6)
C13 C14 H8 120.1
C15 C14 H8 120.1
C14 C15 C10 123.5(6)
C14 C15 H9 118.2
C10 C15 H9 118.3
O1 C16 C5 107.9(4)
O1 C16 C17 106.2(4)
C5 C16 C17 113.9(5)
O1 C16 C11 106.8(4)
C5 C16 C11 109.2(4)
C17 C16 C11 112.4(5)
C16 C17 H17A 109.5
C16 C17 H17B 109.5
H17A C17 H17B 109.5
C16 C17 H17C 109.4
H17A C17 H17C 109.5
H17B C17 H17C 109.5
C22 C18 C19 105.1(5)
C22 C18 Si1 124.1(4)
C19 C18 Si1 128.3(4)
C22 C18 Tm1 75.4(3)
C19 C18 Tm1 74.5(3)
Si1 C18 Tm1 128.9(3)
C20 C19 C18 109.6(5)
C20 C19 C23 123.5(5)
C18 C19 C23 126.6(5)
C20 C19 Tm1 75.9(3)
C18 C19 Tm1 73.6(3)
C23 C19 Tm1 122.5(4)
C19 C20 C21 108.2(5)
C19 C20 C24 126.5(5)
C21 C20 C24 125.1(5)
C19 C20 Tm1 73.5(3)
C21 C20 Tm1 75.4(3)
C24 C20 Tm1 121.2(4)
C22 C21 C20 107.6(5)
C22 C21 C25 126.1(5)
C20 C21 C25 126.1(5)
C22 C21 Tm1 73.3(3)
C20 C21 Tm1 73.7(3)
C25 C21 Tm1 122.7(4)
C21 C22 C18 109.5(5)
C21 C22 C26 124.5(5)
C18 C22 C26 125.7(5)
C21 C22 Tm1 76.0(3)
C18 C22 Tm1 73.0(3)
C26 C22 Tm1 123.1(4)
C19 C23 H38A 109.4
C19 C23 H38B 109.5
H38A C23 H38B 109.5
C19 C23 H38C 109.5
H38A C23 H38C 109.5
H38B C23 H38C 109.5
C20 C24 H37A 109.5
C20 C24 H37B 109.4
H37A C24 H37B 109.5
C20 C24 H37C 109.5
H37A C24 H37C 109.5
H37B C24 H37C 109.5
C21 C25 H36A 109.5
C21 C25 H36B 109.5
H36A C25 H36B 109.5
C21 C25 H36C 109.5
H36A C25 H36C 109.5
H36B C25 H36C 109.5
C22 C26 H35A 109.5
C22 C26 H35B 109.4
H35A C26 H35B 109.5
C22 C26 H35C 109.5
H35A C26 H35C 109.5
H35B C26 H35C 109.5
Si1 C27 H41A 109.4
Si1 C27 H41B 109.4
H41A C27 H41B 109.5
Si1 C27 H41C 109.5
H41A C27 H41C 109.5
H41B C27 H41C 109.5
Si1 C28 H39A 109.5
Si1 C28 H39B 109.5
H39A C28 H39B 109.5
Si1 C28 H39C 109.5
H39A C28 H39C 109.5
H39B C28 H39C 109.5
Si1 C29 H40A 109.5
Si1 C29 H40B 109.5
H40A C29 H40B 109.5
Si1 C29 H40C 109.4
H40A C29 H40C 109.5
H40B C29 H40C 109.5
C31 C30 C34 106.5(5)
C31 C30 Si2 128.2(4)
C34 C30 Si2 123.6(4)
C31 C30 Tm2 73.4(3)
C34 C30 Tm2 75.7(3)
Si2 C30 Tm2 127.8(3)
C32 C31 C30 108.2(5)
C32 C31 C35 124.4(5)
C30 C31 C35 127.1(5)
C32 C31 Tm2 74.2(3)
C30 C31 Tm2 75.1(3)
C35 C31 Tm2 122.1(4)
C33 C32 C31 108.3(5)
C33 C32 C36 125.7(6)
C31 C32 C36 125.8(6)
C33 C32 Tm2 75.1(3)
C31 C32 Tm2 74.4(3)
C36 C32 Tm2 120.6(4)
C34 C33 C32 107.9(5)
C34 C33 C37 125.3(5)
C32 C33 C37 126.6(5)
C34 C33 Tm2 76.2(3)
C32 C33 Tm2 73.6(3)
C37 C33 Tm2 120.0(4)
C33 C34 C30 109.0(5)
C33 C34 C38 123.5(5)
C30 C34 C38 127.2(5)
C33 C34 Tm2 73.2(3)
C30 C34 Tm2 73.1(3)
C38 C34 Tm2 124.9(4)
C31 C35 H26A 109.5
C31 C35 H26B 109.5
H26A C35 H26B 109.5
C31 C35 H26C 109.5
H26A C35 H26C 109.5
H26B C35 H26C 109.5
C32 C36 H25A 109.5
C32 C36 H25B 109.5
H25A C36 H25B 109.5
C32 C36 H25C 109.4
H25A C36 H25C 109.5
H25B C36 H25C 109.5
C33 C37 H24A 109.5
C33 C37 H24B 109.4
H24A C37 H24B 109.5
C33 C37 H24C 109.5
H24A C37 H24C 109.5
H24B C37 H24C 109.5
C34 C38 H23A 109.4
C34 C38 H23B 109.5
H23A C38 H23B 109.5
C34 C38 H23C 109.5
H23A C38 H23C 109.5
H23B C38 H23C 109.5
Si2 C39 H27A 109.4
Si2 C39 H27B 109.5
H27A C39 H27B 109.5
Si2 C39 H27C 109.5
H27A C39 H27C 109.5
H27B C39 H27C 109.5
Si2 C40 H28A 109.4
Si2 C40 H28B 109.5
H28A C40 H28B 109.5
Si2 C40 H28C 109.5
H28A C40 H28C 109.5
H28B C40 H28C 109.5
Si2 C41 H29A 109.5
Si2 C41 H29B 109.5
H29A C41 H29B 109.5
Si2 C41 H29C 109.4
H29A C41 H29C 109.5
H29B C41 H29C 109.5
C46 C42 C43 106.0(5)
C46 C42 Si3 122.4(4)
C43 C42 Si3 129.7(4)
C46 C42 Tm3 76.9(3)
C43 C42 Tm3 74.8(3)
Si3 C42 Tm3 126.0(3)
C44 C43 C42 107.9(5)
C44 C43 C47 124.2(5)
C42 C43 C47 127.7(5)
C44 C43 Tm3 77.1(3)
C42 C43 Tm3 73.3(3)
C47 C43 Tm3 120.3(4)
C45 C44 C43 108.8(5)
C45 C44 C48 124.7(6)
C43 C44 C48 126.3(6)
C45 C44 Tm3 76.4(3)
C43 C44 Tm3 72.4(3)
C48 C44 Tm3 122.6(4)
C46 C45 C44 108.5(5)
C46 C45 C49 125.8(6)
C44 C45 C49 125.4(6)
C46 C45 Tm3 73.1(3)
C44 C45 Tm3 73.7(3)
C49 C45 Tm3 124.2(4)
C45 C46 C42 108.9(6)
C45 C46 C50 124.5(6)
C42 C46 C50 125.5(5)
C45 C46 Tm3 77.0(3)
C42 C46 Tm3 71.9(3)
C50 C46 Tm3 127.0(4)
C43 C47 H47A 109.5
C43 C47 H47B 109.5
H47A C47 H47B 109.5
C43 C47 H47C 109.5
H47A C47 H47C 109.5
H47B C47 H47C 109.5
C44 C48 H48A 109.5
C44 C48 H48B 109.5
H48A C48 H48B 109.5
C44 C48 H48C 109.4
H48A C48 H48C 109.5
H48B C48 H48C 109.5
C45 C49 H49A 109.5
C45 C49 H49B 109.5
H49A C49 H49B 109.5
C45 C49 H49C 109.5
H49A C49 H49C 109.5
H49B C49 H49C 109.5
C46 C50 H50A 109.5
C46 C50 H50B 109.4
H50A C50 H50B 109.5
C46 C50 H50C 109.5
H50A C50 H50C 109.5
H50B C50 H50C 109.5
Si3 C51 H51A 109.5
Si3 C51 H51B 109.5
H51A C51 H51B 109.5
Si3 C51 H51C 109.5
H51A C51 H51C 109.5
H51B C51 H51C 109.5
Si3 C52 H52A 109.5
Si3 C52 H52B 109.5
H52A C52 H52B 109.5
Si3 C52 H52C 109.5
H52A C52 H52C 109.5
H52B C52 H52C 109.5
Si3 C53 H53A 109.5
Si3 C53 H53B 109.4
H53A C53 H53B 109.5
Si3 C53 H53C 109.5
H53A C53 H53C 109.5
H53B C53 H53C 109.5

loop_
_geom_bond_atom_site_label_1
_geom_bond_atom_site_label_2
_geom_bond_distance
Tm1 O1 2.197(4)
Tm1 C1 2.482(5)
Tm1 C2 2.516(6)
Tm1 C4 2.536(5)
Tm1 C18 2.625(5)
Tm1 C19 2.637(6)
Tm1 C22 2.656(5)
Tm1 C20 2.667(6)
Tm1 C21 2.690(6)
Tm1 Tm3 3.4151(4)
Tm1 Tm2 3.4620(6)
Tm1 H5 2.4340
Tm2 O1 2.211(4)
Tm2 C3 2.451(6)
Tm2 C2 2.502(6)
Tm2 C10 2.521(5)
Tm2 C32 2.627(6)
Tm2 C31 2.629(6)
Tm2 C33 2.646(6)
Tm2 C30 2.651(6)
Tm2 C34 2.685(5)
Tm2 Tm3 3.3777(4)
Tm2 H2 2.4384
Tm3 C1 2.513(6)
Tm3 C3 2.522(6)
Tm3 C10 2.549(6)
Tm3 C4 2.570(5)
Tm3 C42 2.633(5)
Tm3 C43 2.652(5)
Tm3 C46 2.698(5)
Tm3 C44 2.712(5)
Tm3 C45 2.747(5)
Tm3 H18 2.5229
Si1 C18 1.856(6)
Si1 C29 1.868(7)
Si1 C27 1.871(6)
Si1 C28 1.876(7)
Si2 C40 1.863(7)
Si2 C41 1.868(7)
Si2 C39 1.872(6)
Si2 C30 1.878(5)
Si3 C52 1.871(6)
Si3 C42 1.873(5)
Si3 C51 1.876(7)
Si3 C53 1.877(6)
O1 C16 1.464(6)
C1 H11 0.9923
C1 H18 0.9646
C1 H19 0.9886
C2 H4 0.9927
C2 H5 0.9668
C2 H10 0.9783
C3 H1 0.9909
C3 H2 1.0252
C3 H3 0.9920
C4 C9 1.409(8)
C4 C5 1.417(8)
C5 C6 1.396(8)
C5 C16 1.522(8)
C6 C7 1.385(9)
C6 H12 0.9500
C7 C8 1.381(9)
C7 H13 0.9500
C8 C9 1.388(8)
C8 H14 0.9500
C9 H15 0.9500
C10 C15 1.398(8)
C10 C11 1.404(7)
C11 C12 1.385(8)
C11 C16 1.541(8)
C12 C13 1.396(9)
C12 H6 0.9500
C13 C14 1.369(9)
C13 H7 0.9500
C14 C15 1.375(8)
C14 H8 0.9500
C15 H9 0.9500
C16 C17 1.536(7)
C17 H17A 0.9800
C17 H17B 0.9800
C17 H17C 0.9800
C18 C22 1.441(7)
C18 C19 1.446(8)
C19 C20 1.401(8)
C19 C23 1.509(7)
C20 C21 1.427(8)
C20 C24 1.509(8)
C21 C22 1.415(8)
C21 C25 1.506(7)
C22 C26 1.512(7)
C23 H38A 0.9800
C23 H38B 0.9800
C23 H38C 0.9800
C24 H37A 0.9800
C24 H37B 0.9800
C24 H37C 0.9800
C25 H36A 0.9800
C25 H36B 0.9800
C25 H36C 0.9800
C26 H35A 0.9800
C26 H35B 0.9800
C26 H35C 0.9800
C27 H41A 0.9800
C27 H41B 0.9800
C27 H41C 0.9800
C28 H39A 0.9800
C28 H39B 0.9800
C28 H39C 0.9800
C29 H40A 0.9800
C29 H40B 0.9800
C29 H40C 0.9800
C30 C31 1.435(8)
C30 C34 1.439(8)
C31 C32 1.425(8)
C31 C35 1.504(8)
C32 C33 1.421(8)
C32 C36 1.513(8)
C33 C34 1.409(8)
C33 C37 1.510(8)
C34 C38 1.516(8)
C35 H26A 0.9800
C35 H26B 0.9800
C35 H26C 0.9800
C36 H25A 0.9800
C36 H25B 0.9800
C36 H25C 0.9800
C37 H24A 0.9800
C37 H24B 0.9800
C37 H24C 0.9800
C38 H23A 0.9800
C38 H23B 0.9800
C38 H23C 0.9800
C39 H27A 0.9800
C39 H27B 0.9800
C39 H27C 0.9800
C40 H28A 0.9800
C40 H28B 0.9800
C40 H28C 0.9800
C41 H29A 0.9800
C41 H29B 0.9800
C41 H29C 0.9800
C42 C46 1.437(8)
C42 C43 1.453(8)
C43 C44 1.412(8)
C43 C47 1.501(8)
C44 C45 1.409(9)
C44 C48 1.512(8)
C45 C46 1.404(8)
C45 C49 1.511(8)
C46 C50 1.505(8)
C47 H47A 0.9800
C47 H47B 0.9800
C47 H47C 0.9800
C48 H48A 0.9800
C48 H48B 0.9800
C48 H48C 0.9800
C49 H49A 0.9800
C49 H49B 0.9800
C49 H49C 0.9800
C50 H50A 0.9800
C50 H50B 0.9800
C50 H50C 0.9800
C51 H51A 0.9800
C51 H51B 0.9800
C51 H51C 0.9800
C52 H52A 0.9800
C52 H52B 0.9800
C52 H52C 0.9800
C53 H53A 0.9800
C53 H53B 0.9800
C53 H53C 0.9800
